data_7207839
loop_
_publ_author_name
'Qiao, Yong-Zhen'
'Fu, Wen-Zhen'
'Yue, Jun-Ming'
'Liu, Xiu-Cun'
'Niu, Yun-Yin'
'Hou, Hong-Wei'

_publ_section_title
;
 Role of cooperative templates in the self-assembly process of microporous
 structures: syntheses and characterization of 12 new silver
 halide/thiocyanate supramolecular polymers
;
_journal_issue 9
_journal_name_full CrystEngComm
_journal_page_first 3241
_journal_paper_doi 10.1039/c2ce06687d
_journal_volume 14
_journal_year 2012
_chemical_formula_sum 'C18 H18 Ag I3 N2'
_chemical_formula_weight 750.91
_chemical_name_systematic
;
?
;
_space_group_IT_number 61
_symmetry_cell_setting orthorhombic
_symmetry_space_group_name_Hall '-P 2ac 2ab'
_symmetry_space_group_name_H-M 'P b c a'
_atom_sites_solution_hydrogens geom
_atom_sites_solution_primary direct
_atom_sites_solution_secondary difmap
_audit_creation_method SHELXL-97
_cell_angle_alpha 90.00
_cell_angle_beta 90.00
_cell_angle_gamma 90.00
_cell_formula_units_Z 8
_cell_length_a 12.653(3)
_cell_length_b 13.229(3)
_cell_length_c 26.039(5)
_cell_measurement_reflns_used 310
_cell_measurement_temperature 291(2)
_cell_measurement_theta_max 25.1
_cell_measurement_theta_min 2
_cell_volume 4358.6(17)
_computing_cell_refinement raxis
_computing_data_collection raxis
_computing_data_reduction raxis
_computing_molecular_graphics texsan
_computing_publication_material texsan
_computing_structure_refinement 'SHELXL-97 (Sheldrick, 1997)'
_computing_structure_solution 'SHELXS-97 (Sheldrick, 1990)'
_diffrn_ambient_temperature 291(2)
_diffrn_measured_fraction_theta_full 0.966
_diffrn_measured_fraction_theta_max 0.966
_diffrn_measurement_device_type R-AXIS-IV
_diffrn_measurement_method 'Oscillation frames'
_diffrn_radiation_monochromator graphite
_diffrn_radiation_source 'fine-focus sealed tube'
_diffrn_radiation_type MoK\a
_diffrn_radiation_wavelength 0.71073
_diffrn_reflns_av_R_equivalents 0.0367
_diffrn_reflns_av_sigmaI/netI 0.0302
_diffrn_reflns_limit_h_max 15
_diffrn_reflns_limit_h_min 0
_diffrn_reflns_limit_k_max 15
_diffrn_reflns_limit_k_min -15
_diffrn_reflns_limit_l_max 30
_diffrn_reflns_limit_l_min -30
_diffrn_reflns_number 11598
_diffrn_reflns_theta_full 25.00
_diffrn_reflns_theta_max 25.00
_diffrn_reflns_theta_min 1.56
_exptl_absorpt_coefficient_mu 5.178
_exptl_absorpt_correction_T_max 0.5106
_exptl_absorpt_correction_T_min 0.4241
_exptl_absorpt_correction_type none
_exptl_crystal_colour colorless
_exptl_crystal_density_diffrn 2.289
_exptl_crystal_density_method 'not measured'
_exptl_crystal_description prismatic
_exptl_crystal_F_000 2768
_exptl_crystal_size_max 0.20
_exptl_crystal_size_mid 0.17
_exptl_crystal_size_min 0.15
_refine_diff_density_max 0.501
_refine_diff_density_min -0.493
_refine_diff_density_rms 0.111
_refine_ls_extinction_coef 0.00141(5)
_refine_ls_extinction_expression Fc^*^=kFc[1+0.001xFc^2^\l^3^/sin(2\q)]^-1/4^
_refine_ls_extinction_method SHELXL
_refine_ls_goodness_of_fit_ref 1.106
_refine_ls_hydrogen_treatment mixed
_refine_ls_matrix_type full
_refine_ls_number_parameters 218
_refine_ls_number_reflns 3705
_refine_ls_number_restraints 0
_refine_ls_restrained_S_all 1.106
_refine_ls_R_factor_all 0.0521
_refine_ls_R_factor_gt 0.0311
_refine_ls_shift/su_max 0.001
_refine_ls_shift/su_mean 0.000
_refine_ls_structure_factor_coef Fsqd
_refine_ls_weighting_details 'calc w=1/[\s^2^(Fo^2^)+(0.0263P)^2^+1.3361P] where P=(Fo^2^+2Fc^2^)/3'
_refine_ls_weighting_scheme calc
_refine_ls_wR_factor_gt 0.0553
_refine_ls_wR_factor_ref 0.0596
_reflns_number_gt 3129
_reflns_number_total 3705
_reflns_threshold_expression >2sigma(I)
_cod_data_source_file c2ce06687d.txt
_cod_data_source_block pbca
_cod_depositor_comments
;
The following automatic conversions were performed:

'_symmetry_cell_setting' value 'Orthorhombic' changed to
'orthorhombic' according to
/home/saulius/struct/CIF-dictionaries/cif_core.dic dictionary named
'cif_core.dic' version 2.4.1 from 2010-06-29.

Automatic conversion script
Id: cif_fix_values 1715 2011-07-08 13:25:40Z adriana 
;
_cod_original_cell_volume 4358.4(15)
_cod_original_sg_symbol_H-M Pbca
_cod_database_code 7207839

loop_
_symmetry_equiv_pos_as_xyz
'x, y, z'
'-x+1/2, -y, z+1/2'
'-x, y+1/2, -z+1/2'
'x+1/2, -y+1/2, -z'
'-x, -y, -z'
'x-1/2, y, -z-1/2'
'x, -y-1/2, z-1/2'
'-x-1/2, y-1/2, z'

loop_
_atom_site_label
_atom_site_type_symbol
_atom_site_fract_x
_atom_site_fract_y
_atom_site_fract_z
_atom_site_U_iso_or_equiv
_atom_site_adp_type
_atom_site_occupancy
_atom_site_symmetry_multiplicity
_atom_site_calc_flag
_atom_site_refinement_flags
I1 I 1.07113(3) 0.56600(2) 0.079502(12) 0.05327(11) Uani 1 1 d .
I2 I 0.93061(3) 0.68384(2) 0.237212(11) 0.05386(11) Uani 1 1 d .
I3 I 0.99038(3) 0.91083(2) 0.095305(13) 0.05634(12) Uani 1 1 d .
Ag1 Ag 0.98710(4) 0.72080(3) 0.137403(15) 0.06214(14) Uani 1 1 d .
N1 N 1.3247(3) 0.6943(3) 0.53333(13) 0.0416(9) Uani 1 1 d .
N2 N 1.1815(3) 0.9074(2) 0.28725(13) 0.0379(8) Uani 1 1 d .
C1 C 1.2798(4) 0.6929(4) 0.57970(18) 0.0583(14) Uani 1 1 d .
H1A H 1.2221 0.6511 0.5858 0.070 Uiso 1 1 calc R
C2 C 1.3182(5) 0.7527(4) 0.6182(2) 0.0665(16) Uani 1 1 d .
H2A H 1.2881 0.7500 0.6508 0.080 Uiso 1 1 calc R
C3 C 1.4007(5) 0.8162(4) 0.6088(2) 0.0607(14) Uani 1 1 d .
H3A H 1.4259 0.8586 0.6346 0.073 Uiso 1 1 calc R
C4 C 1.4462(4) 0.8172(4) 0.5611(2) 0.0603(14) Uani 1 1 d .
H4A H 1.5030 0.8595 0.5540 0.072 Uiso 1 1 calc R
C5 C 1.4063(4) 0.7548(4) 0.5242(2) 0.0550(13) Uani 1 1 d .
H5A H 1.4370 0.7546 0.4917 0.066 Uiso 1 1 calc R
C6 C 1.2824(4) 0.6317(3) 0.49112(17) 0.0520(13) Uani 1 1 d .
H6A H 1.2277 0.5876 0.5044 0.062 Uiso 1 1 calc R
H6B H 1.3385 0.5896 0.4775 0.062 Uiso 1 1 calc R
C7 C 1.2371(4) 0.6958(3) 0.44834(16) 0.0415(10) Uani 1 1 d .
C8 C 1.1924(4) 0.7896(3) 0.45730(18) 0.0499(12) Uani 1 1 d .
H8A H 1.1913 0.8153 0.4905 0.060 Uiso 1 1 calc R
C9 C 1.1494(4) 0.8456(3) 0.41797(17) 0.0480(12) Uani 1 1 d .
H9A H 1.1191 0.9082 0.4250 0.058 Uiso 1 1 calc R
C10 C 1.1507(4) 0.8100(3) 0.36812(16) 0.0392(10) Uani 1 1 d .
C11 C 1.1950(4) 0.7158(3) 0.35860(17) 0.0454(11) Uani 1 1 d .
H11A H 1.1950 0.6897 0.3254 0.054 Uiso 1 1 calc R
C12 C 1.2392(4) 0.6604(3) 0.39849(17) 0.0454(11) Uani 1 1 d .
H12A H 1.2708 0.5984 0.3915 0.054 Uiso 1 1 calc R
C13 C 1.1021(4) 0.8697(4) 0.32490(17) 0.0472(11) Uani 1 1 d .
H13A H 1.0513 0.8273 0.3071 0.057 Uiso 1 1 calc R
H13B H 1.0640 0.9268 0.3391 0.057 Uiso 1 1 calc R
C14 C 1.2754(4) 0.9430(3) 0.30378(17) 0.0450(11) Uani 1 1 d .
H14A H 1.2929 0.9382 0.3384 0.054 Uiso 1 1 calc R
C15 C 1.3452(4) 0.9862(4) 0.27019(19) 0.0531(12) Uani 1 1 d .
H15A H 1.4098 1.0107 0.2818 0.064 Uiso 1 1 calc R
C16 C 1.3186(5) 0.9929(4) 0.2191(2) 0.0609(14) Uani 1 1 d .
H16A H 1.3649 1.0226 0.1958 0.073 Uiso 1 1 calc R
C17 C 1.2232(5) 0.9554(4) 0.20265(18) 0.0611(15) Uani 1 1 d .
H17A H 1.2048 0.9590 0.1681 0.073 Uiso 1 1 calc R
C18 C 1.1554(4) 0.9128(4) 0.23733(17) 0.0515(12) Uani 1 1 d .
H18A H 1.0908 0.8873 0.2263 0.062 Uiso 1 1 calc R

loop_
_atom_site_aniso_label
_atom_site_aniso_U_11
_atom_site_aniso_U_22
_atom_site_aniso_U_33
_atom_site_aniso_U_23
_atom_site_aniso_U_13
_atom_site_aniso_U_12
I1 0.0687(2) 0.04636(17) 0.04477(18) 0.00032(13) 0.00759(15) -0.00258(15)
I2 0.0658(2) 0.05485(19) 0.04094(18) 0.00388(13) -0.00212(16) -0.00301(16)
I3 0.0603(2) 0.04590(18) 0.0629(2) 0.00214(15) 0.00641(17) -0.00265(15)
Ag1 0.0807(3) 0.0559(2) 0.0498(2) 0.00019(18) 0.0026(2) -0.0030(2)
N1 0.047(2) 0.044(2) 0.034(2) 0.0036(16) -0.0019(17) 0.0026(17)
N2 0.041(2) 0.0402(19) 0.0323(19) -0.0002(15) -0.0029(16) 0.0015(16)
C1 0.060(4) 0.066(3) 0.049(3) 0.010(3) 0.007(3) -0.009(3)
C2 0.086(5) 0.073(4) 0.040(3) 0.000(3) 0.016(3) 0.001(3)
C3 0.072(4) 0.058(3) 0.051(3) -0.004(2) -0.015(3) 0.008(3)
C4 0.050(3) 0.057(3) 0.074(4) -0.002(3) 0.000(3) -0.009(2)
C5 0.049(3) 0.061(3) 0.055(3) 0.001(2) 0.011(2) -0.004(2)
C6 0.068(4) 0.042(2) 0.045(3) 0.004(2) -0.005(2) -0.004(2)
C7 0.046(3) 0.037(2) 0.042(3) -0.0022(19) 0.002(2) -0.003(2)
C8 0.062(3) 0.049(3) 0.039(3) -0.009(2) -0.003(2) 0.005(2)
C9 0.056(3) 0.040(2) 0.048(3) -0.008(2) 0.002(2) 0.008(2)
C10 0.035(3) 0.043(2) 0.040(2) 0.0010(19) 0.002(2) -0.0040(19)
C11 0.047(3) 0.052(3) 0.037(2) -0.009(2) 0.002(2) 0.002(2)
C12 0.052(3) 0.036(2) 0.048(3) -0.011(2) 0.004(2) 0.001(2)
C13 0.039(3) 0.059(3) 0.043(3) -0.001(2) -0.001(2) 0.001(2)
C14 0.050(3) 0.045(2) 0.040(2) -0.001(2) -0.002(2) 0.003(2)
C15 0.047(3) 0.052(3) 0.060(3) 0.007(2) 0.003(2) -0.004(2)
C16 0.073(4) 0.054(3) 0.055(3) 0.011(2) 0.017(3) 0.007(3)
C17 0.087(5) 0.062(3) 0.034(3) 0.001(2) 0.002(3) 0.011(3)
C18 0.059(3) 0.054(3) 0.042(3) -0.009(2) -0.011(2) 0.002(2)

loop_
_atom_type_symbol
_atom_type_description
_atom_type_scat_dispersion_real
_atom_type_scat_dispersion_imag
_atom_type_scat_source
C C 0.0033 0.0016 'International Tables Vol C Tables 4.2.6.8 and 6.1.1.4'
H H 0.0000 0.0000 'International Tables Vol C Tables 4.2.6.8 and 6.1.1.4'
N N 0.0061 0.0033 'International Tables Vol C Tables 4.2.6.8 and 6.1.1.4'
Ag Ag -0.8971 1.1015 'International Tables Vol C Tables 4.2.6.8 and 6.1.1.4'
I I -0.4742 1.8119 'International Tables Vol C Tables 4.2.6.8 and 6.1.1.4'

loop_
_geom_angle_atom_site_label_1
_geom_angle_atom_site_label_2
_geom_angle_atom_site_label_3
_geom_angle
I2 Ag1 I3 123.141(18)
I2 Ag1 I1 119.143(19)
I3 Ag1 I1 117.16(2)
C5 N1 C1 120.1(4)
C5 N1 C6 119.1(4)
C1 N1 C6 120.8(4)
C18 N2 C14 120.5(4)
C18 N2 C13 119.2(4)
C14 N2 C13 120.1(4)
N1 C1 C2 120.3(5)
N1 C1 H1A 119.8
C2 C1 H1A 119.8
C3 C2 C1 119.8(5)
C3 C2 H2A 120.1
C1 C2 H2A 120.1
C2 C3 C4 119.4(5)
C2 C3 H3A 120.3
C4 C3 H3A 120.3
C5 C4 C3 118.5(5)
C5 C4 H4A 120.7
C3 C4 H4A 120.7
N1 C5 C4 121.7(5)
N1 C5 H5A 119.1
C4 C5 H5A 119.1
N1 C6 C7 111.8(3)
N1 C6 H6A 109.3
C7 C6 H6A 109.3
N1 C6 H6B 109.3
C7 C6 H6B 109.3
H6A C6 H6B 107.9
C12 C7 C8 118.1(4)
C12 C7 C6 119.6(4)
C8 C7 C6 122.3(4)
C9 C8 C7 121.3(4)
C9 C8 H8A 119.4
C7 C8 H8A 119.4
C8 C9 C10 120.7(4)
C8 C9 H9A 119.6
C10 C9 H9A 119.6
C9 C10 C11 118.6(4)
C9 C10 C13 121.3(4)
C11 C10 C13 120.1(4)
C12 C11 C10 120.2(4)
C12 C11 H11A 119.9
C10 C11 H11A 119.9
C7 C12 C11 121.1(4)
C7 C12 H12A 119.5
C11 C12 H12A 119.5
N2 C13 C10 113.1(4)
N2 C13 H13A 109.0
C10 C13 H13A 109.0
N2 C13 H13B 109.0
C10 C13 H13B 109.0
H13A C13 H13B 107.8
N2 C14 C15 120.7(4)
N2 C14 H14A 119.7
C15 C14 H14A 119.7
C14 C15 C16 119.2(5)
C14 C15 H15A 120.4
C16 C15 H15A 120.4
C17 C16 C15 119.5(5)
C17 C16 H16A 120.2
C15 C16 H16A 120.2
C18 C17 C16 119.7(5)
C18 C17 H17A 120.2
C16 C17 H17A 120.2
N2 C18 C17 120.5(5)
N2 C18 H18A 119.8
C17 C18 H18A 119.8

loop_
_geom_bond_atom_site_label_1
_geom_bond_atom_site_label_2
_geom_bond_distance
I1 Ag1 2.7562(6)
I2 Ag1 2.7394(7)
I3 Ag1 2.7428(7)
N1 C5 1.328(6)
N1 C1 1.334(6)
N1 C6 1.476(6)
N2 C18 1.343(6)
N2 C14 1.349(6)
N2 C13 1.490(6)
C1 C2 1.367(7)
C1 H1A 0.9300
C2 C3 1.362(8)
C2 H2A 0.9300
C3 C4 1.370(8)
C3 H3A 0.9300
C4 C5 1.365(7)
C4 H4A 0.9300
C5 H5A 0.9300
C6 C7 1.513(6)
C6 H6A 0.9700
C6 H6B 0.9700
C7 C12 1.380(6)
C7 C8 1.383(6)
C8 C9 1.377(6)
C8 H8A 0.9300
C9 C10 1.381(6)
C9 H9A 0.9300
C10 C11 1.389(6)
C10 C13 1.506(6)
C11 C12 1.389(6)
C11 H11A 0.9300
C12 H12A 0.9300
C13 H13A 0.9700
C13 H13B 0.9700
C14 C15 1.367(6)
C14 H14A 0.9300
C15 C16 1.376(7)
C15 H15A 0.9300
C16 C17 1.374(7)
C16 H16A 0.9300
C17 C18 1.367(7)
C17 H17A 0.9300
C18 H18A 0.9300

loop_
_geom_torsion_atom_site_label_1
_geom_torsion_atom_site_label_2
_geom_torsion_atom_site_label_3
_geom_torsion_atom_site_label_4
_geom_torsion
C5 N1 C1 C2 -0.9(7)
C6 N1 C1 C2 -178.6(5)
N1 C1 C2 C3 2.0(8)
C1 C2 C3 C4 -1.9(9)
C2 C3 C4 C5 0.7(8)
C1 N1 C5 C4 -0.3(7)
C6 N1 C5 C4 177.4(5)
C3 C4 C5 N1 0.4(8)
C5 N1 C6 C7 -64.0(6)
C1 N1 C6 C7 113.8(5)
N1 C6 C7 C12 150.1(4)
N1 C6 C7 C8 -30.3(6)
C12 C7 C8 C9 1.1(7)
C6 C7 C8 C9 -178.5(5)
C7 C8 C9 C10 -0.6(8)
C8 C9 C10 C11 0.9(7)
C8 C9 C10 C13 178.8(4)
C9 C10 C11 C12 -1.6(7)
C13 C10 C11 C12 -179.6(4)
C8 C7 C12 C11 -1.9(7)
C6 C7 C12 C11 177.7(4)
C10 C11 C12 C7 2.2(7)
C18 N2 C13 C10 145.3(4)
C14 N2 C13 C10 -39.8(5)
C9 C10 C13 N2 113.1(5)
C11 C10 C13 N2 -69.0(5)
C18 N2 C14 C15 0.7(6)
C13 N2 C14 C15 -174.1(4)
N2 C14 C15 C16 -0.1(7)
C14 C15 C16 C17 -0.6(8)
C15 C16 C17 C18 0.6(8)
C14 N2 C18 C17 -0.7(7)
C13 N2 C18 C17 174.2(4)
C16 C17 C18 N2 0.0(8)
